data_7702065
loop_
_publ_author_name
'Jiang, Lin'
'Zhang, Dong-Yan'
'Suo, Jing-Jing'
'Gu, Wen'
'Tian, Jin-Lei'
'Liu, Xin'
'Yan, Shi-Ping'

_publ_section_title
;
 Synthesis, magnetism and spectral studies of six defective dicubane
 tetranuclear {M4O6} (M = Ni(II), Co(II), Zn(II)) and three trinuclear
 Cd(II) complexes with polydentate Schiff base ligands.
;
_journal_issue 25
_journal_name_full 'Dalton transactions (Cambridge, England : 2003)'
_journal_page_first 10233
_journal_page_last 10248
_journal_paper_doi 10.1039/c6dt00380j
_journal_volume 45
_journal_year 2016
_chemical_formula_moiety 'C19 H21 N5 Ni2 O6, 3(C3 H7 N O)'
_chemical_formula_sum 'C28 H42 N8 Ni2 O9'
_chemical_formula_weight 752.11
_space_group_crystal_system triclinic
_space_group_IT_number 2
_space_group_name_Hall '-P 1'
_space_group_name_H-M_alt 'P -1'
_atom_sites_solution_hydrogens mixed
_audit_creation_date 2015-11-24
_audit_creation_method
;
Olex2 1.2
(compiled 2015.09.30 svn.r3233 for OlexSys, GUI svn.r5103)
;
_audit_update_record
;
2015-12-21 deposited with the CCDC.
2016-05-11 downloaded from the CCDC.
;
_cell_angle_alpha 66.12(3)
_cell_angle_beta 80.13(3)
_cell_angle_gamma 79.10(3)
_cell_formula_units_Z 2
_cell_length_a 11.220(2)
_cell_length_b 12.342(3)
_cell_length_c 13.322(3)
_cell_measurement_reflns_used 4666
_cell_measurement_temperature 113.1500
_cell_measurement_theta_max 27.8944
_cell_measurement_theta_min 2.3835
_cell_volume 1647.2(7)
_computing_cell_refinement 'CrystalClear (Rigaku Inc., 2008)'
_computing_data_collection 'CrystalClear (Rigaku Inc., 2008)'
_computing_data_reduction 'CrystalClear (Rigaku Inc., 2008)'
_computing_molecular_graphics 'Olex2 (Dolomanov et al., 2009)'
_computing_publication_material 'Olex2 (Dolomanov et al., 2009)'
_computing_structure_refinement 'ShelXL (Sheldrick, 2015)'
_computing_structure_solution
;
????
;
_diffrn_ambient_temperature 113.1500
_diffrn_detector_area_resol_mean 28.5714
_diffrn_measured_fraction_theta_full 0.994
_diffrn_measured_fraction_theta_max 0.982
_diffrn_measurement_details
;
scan:
	Number of images: 180
	           Slice: -110.0000 - 70.0000
	     Image width: 1.0000
	        Exp time: 4.0000
	   Rotation axis: Omega
	           Omega: 0.0000
	             Chi: 45.0000
	             Phi: 0.0000
	             XTD: 45.0089
	          2theta: -19.9118
scan:
	Number of images: 150
	           Slice: -110.0000 - 40.0000
	     Image width: 1.0000
	        Exp time: 4.0000
	   Rotation axis: Omega
	           Omega: 0.0000
	             Chi: 45.0000
	             Phi: 90.0000
	             XTD: 45.0089
	          2theta: -19.9118
scan:
	Number of images: 100
	           Slice: -110.0000 - -10.0000
	     Image width: 1.0000
	        Exp time: 4.0000
	   Rotation axis: Omega
	           Omega: 0.0000
	             Chi: 45.0000
	             Phi: 180.0000
	             XTD: 45.0089
	          2theta: -19.9118
;
_diffrn_measurement_device
;
Saturn70 (4x4 bin mode)
;
_diffrn_measurement_device_details
;
AFC10: Fixed Chi 2 circle
;
_diffrn_measurement_device_type 'Bruker P4'
_diffrn_measurement_method dtprofit.ref
_diffrn_orient_matrix_type d*Trek
_diffrn_orient_matrix_UB_11 0.0360
_diffrn_orient_matrix_UB_12 -0.0758
_diffrn_orient_matrix_UB_13 -0.0359
_diffrn_orient_matrix_UB_21 -0.0856
_diffrn_orient_matrix_UB_22 -0.0172
_diffrn_orient_matrix_UB_23 -0.0194
_diffrn_orient_matrix_UB_31 0.0348
_diffrn_orient_matrix_UB_32 0.0524
_diffrn_orient_matrix_UB_33 -0.0535
_diffrn_radiation_detector CCD
_diffrn_radiation_monochromator Confocal
_diffrn_radiation_type MoK\a
_diffrn_radiation_wavelength 0.71073
_diffrn_reflns_av_R_equivalents 0.0315
_diffrn_reflns_av_unetI/netI 0.0544
_diffrn_reflns_Laue_measured_fraction_full 0.994
_diffrn_reflns_Laue_measured_fraction_max 0.982
_diffrn_reflns_limit_h_max 14
_diffrn_reflns_limit_h_min -14
_diffrn_reflns_limit_k_max 16
_diffrn_reflns_limit_k_min -16
_diffrn_reflns_limit_l_max 15
_diffrn_reflns_limit_l_min -17
_diffrn_reflns_number 16738
_diffrn_reflns_point_group_measured_fraction_full 0.994
_diffrn_reflns_point_group_measured_fraction_max 0.982
_diffrn_reflns_theta_full 25.242
_diffrn_reflns_theta_max 27.903
_diffrn_reflns_theta_min 1.681
_diffrn_source 'Rotating Anode'
_diffrn_source_current 16.0000
_diffrn_source_power 0.8000
_diffrn_source_voltage 50.0000
_exptl_absorpt_coefficient_mu 1.207
_exptl_absorpt_correction_T_max 1.0000
_exptl_absorpt_correction_T_min 0.8738
_exptl_absorpt_correction_type multi-scan
_exptl_crystal_colour Colorless
_exptl_crystal_density_diffrn 1.516
_exptl_crystal_description Prism
_exptl_crystal_F_000 788
_exptl_crystal_size_max 0.2
_exptl_crystal_size_mid 0.2
_exptl_crystal_size_min 0.2
_refine_diff_density_max 2.795
_refine_diff_density_min -1.186
_refine_diff_density_rms 0.133
_refine_ls_extinction_method none
_refine_ls_goodness_of_fit_ref 1.033
_refine_ls_hydrogen_treatment constr
_refine_ls_matrix_type full
_refine_ls_number_parameters 433
_refine_ls_number_reflns 7728
_refine_ls_number_restraints 21
_refine_ls_restrained_S_all 1.060
_refine_ls_R_factor_all 0.0766
_refine_ls_R_factor_gt 0.0576
_refine_ls_shift/su_max 0.001
_refine_ls_shift/su_mean 0.000
_refine_ls_structure_factor_coef Fsqd
_refine_ls_weighting_details 'w=1/[\s^2^(Fo^2^)+(0.1140P)^2^+1.4270P] where P=(Fo^2^+2Fc^2^)/3'
_refine_ls_weighting_scheme calc
_refine_ls_wR_factor_gt 0.1672
_refine_ls_wR_factor_ref 0.1824
_reflns_Friedel_coverage 0.000
_reflns_number_gt 5540
_reflns_number_total 7728
_reflns_threshold_expression 'I > 2\s(I)'
_cod_data_source_file c6dt00380j2.cif
_cod_data_source_block nide
_cod_depositor_comments
;
The following automatic conversions were performed:

data item '_exptl_absorpt_correction_type' value 'Multi-scan' was
changed to 'multi-scan' in accordance with the
/home/saulius/struct/COD-crude-data/automatic-downloads/DataCite-retrospective/RSC/depositions/lib/dictionaries/cif_core.dic
dictionary named 'cif_core.dic' version 2.4.2 last updated on
2011-04-26.

Automatic conversion script
Id: cif_fix_values 6909 2019-04-08 15:41:33Z antanas 
;
_cod_database_code 7702065
_shelxl_version_number 2013-4
_shelx_space_group_comment
;
The symmetry employed for this shelxl refinement is uniquely defined
by the following loop, which should always be used as a source of
symmetry information in preference to the above space-group names.
They are only intended as comments.
;
_diffrn_number_total 7730
_olex2_refinement_description
;
1. Fixed Uiso
 At 1.2 times of:
  All C(H) groups, All C(H,H) groups
 At 1.5 times of:
  All C(H,H,H) groups, All O(H,H) groups
2. Rigid bond restraints
 N3, N4, N5
 with sigma for 1-2 distances of 0.005 and sigma for 1-3 distances of 0.005
3. Uiso/Uaniso restraints and constraints
N3 \\sim N4 \\sim N5: within 2A with sigma of 0.005 and sigma for terminal
atoms of 0.01
Uanis(N5) \\sim Ueq: with sigma of 0.01 and sigma for terminal atoms of 0.02
Uanis(N5) \\sim Ueq: with sigma of 0.001 and sigma for terminal atoms of 0.002
4.a Rotating group:
 O6(H6A,H6B)
4.b Ternary CH refined with riding coordinates:
 C10(H10)
4.c Secondary CH2 refined with riding coordinates:
 C11(H11A,H11B), C9(H9A,H9B)
4.d Aromatic/amide H refined with riding coordinates:
 C8(H8), C16(H16), C12(H12), C4(H4), C5(H5), C6(H6), C14(H14), C15(H15),
 C19(H19), C23(H23), C25(H25)
4.e Idealised Me refined as rotating group:
 C1(H1A,H1B,H1C), C38(H38A,H38B,H38C), C20(H20A,H20B,H20C), C21(H21A,H21B,
 H21C), C22(H22A,H22B,H22C), C26(H26A,H26B,H26C), C27(H27A,H27B,H27C), C24(H24A,
 H24B,H24C)
;
_olex2_submission_special_instructions 'No special instructions were received'

loop_
_space_group_symop_operation_xyz
'x, y, z'
'-x, -y, -z'

loop_
_atom_site_label
_atom_site_type_symbol
_atom_site_fract_x
_atom_site_fract_y
_atom_site_fract_z
_atom_site_U_iso_or_equiv
_atom_site_adp_type
_atom_site_occupancy
_atom_site_site_symmetry_order
_atom_site_calc_flag
_atom_site_refinement_flags_posn
_atom_site_refinement_flags_adp
Ni2 Ni 0.12315(4) 0.00940(4) 0.03232(4) 0.01434(14) Uani 1 1 d . .
Ni1 Ni -0.03654(4) -0.18762(4) 0.19593(4) 0.01618(14) Uani 1 1 d . .
O3 O -0.1309(2) -0.1816(2) 0.0730(2) 0.0185(5) Uani 1 1 d . .
O4 O 0.1270(2) -0.1683(2) 0.1094(2) 0.0178(5) Uani 1 1 d . .
O5 O 0.0791(2) -0.3767(2) 0.2471(2) 0.0204(6) Uani 1 1 d . .
O2 O 0.0253(2) -0.1720(2) 0.3218(2) 0.0208(6) Uani 1 1 d . .
O1 O 0.1351(2) -0.1262(3) 0.4540(2) 0.0253(6) Uani 1 1 d . .
N2 N 0.2991(3) -0.0187(3) -0.0211(3) 0.0167(6) Uani 1 1 d . .
N1 N -0.1837(3) -0.2511(3) 0.2916(3) 0.0205(7) Uani 1 1 d . .
C18 C 0.2216(3) -0.2502(3) 0.1369(3) 0.0170(7) Uani 1 1 d . .
C8 C -0.2216(3) -0.2501(3) 0.3880(3) 0.0221(8) Uani 1 1 d . .
H8 H -0.2976 -0.2746 0.4195 0.026 Uiso 1 1 calc R .
C16 C 0.2958(4) -0.4583(4) 0.2428(4) 0.0286(9) Uani 1 1 d . .
H16 H 0.2803 -0.5343 0.2921 0.034 Uiso 1 1 calc R .
C17 C 0.2015(3) -0.3670(3) 0.2124(3) 0.0199(7) Uani 1 1 d . .
C13 C 0.3437(3) -0.2296(3) 0.0936(3) 0.0200(8) Uani 1 1 d . .
C12 C 0.3745(3) -0.1148(4) 0.0111(3) 0.0206(8) Uani 1 1 d . .
H12 H 0.4550 -0.1111 -0.0205 0.025 Uiso 1 1 calc R .
C3 C 0.0197(4) -0.1570(4) 0.4929(3) 0.0235(8) Uani 1 1 d . .
C4 C -0.0399(4) -0.1625(4) 0.5936(3) 0.0288(9) Uani 1 1 d . .
H4 H -0.0013 -0.1457 0.6410 0.035 Uiso 1 1 calc R .
C5 C -0.1592(4) -0.1935(4) 0.6254(3) 0.0315(10) Uani 1 1 d . .
H5 H -0.1994 -0.1971 0.6936 0.038 Uiso 1 1 calc R .
C11 C -0.3365(3) -0.0865(3) 0.1158(3) 0.0208(8) Uani 1 1 d . .
H11A H -0.4204 -0.0937 0.1130 0.025 Uiso 1 1 calc R .
H11B H -0.3322 -0.0768 0.1837 0.025 Uiso 1 1 calc R .
C6 C -0.2153(4) -0.2179(4) 0.5556(3) 0.0275(9) Uani 1 1 d . .
H6 H -0.2943 -0.2374 0.5769 0.033 Uiso 1 1 calc R .
C7 C -0.1568(4) -0.2144(3) 0.4514(3) 0.0229(8) Uani 1 1 d . .
C9 C -0.2562(3) -0.2920(4) 0.2348(3) 0.0232(8) Uani 1 1 d . .
H9A H -0.3394 -0.2953 0.2698 0.028 Uiso 1 1 calc R .
H9B H -0.2212 -0.3710 0.2372 0.028 Uiso 1 1 calc R .
C10 C -0.2535(3) -0.2010(3) 0.1151(3) 0.0189(7) Uani 1 1 d . .
H10 H -0.2861 -0.2330 0.0705 0.023 Uiso 1 1 calc R .
C1 C 0.2021(4) -0.1144(4) 0.5300(4) 0.0302(9) Uani 1 1 d . .
H1A H 0.2830 -0.0987 0.4960 0.045 Uiso 1 1 calc GR .
H1B H 0.2067 -0.1871 0.5946 0.045 Uiso 1 1 calc GR .
H1C H 0.1617 -0.0494 0.5505 0.045 Uiso 1 1 calc GR .
C14 C 0.4392(4) -0.3252(4) 0.1253(4) 0.0303(9) Uani 1 1 d . .
H14 H 0.5189 -0.3124 0.0954 0.036 Uiso 1 1 calc R .
C2 C -0.0363(3) -0.1815(3) 0.4167(3) 0.0207(8) Uani 1 1 d . .
C38 C 0.0475(4) -0.4881(4) 0.3277(4) 0.0370(11) Uani 1 1 d . .
H38A H 0.0826 -0.5058 0.3943 0.056 Uiso 1 1 calc GR .
H38B H 0.0783 -0.5501 0.3003 0.056 Uiso 1 1 calc GR .
H38C H -0.0397 -0.4835 0.3428 0.056 Uiso 1 1 calc GR .
C15 C 0.4165(4) -0.4362(4) 0.1990(4) 0.0352(11) Uani 1 1 d . .
H15 H 0.4808 -0.4975 0.2205 0.042 Uiso 1 1 calc R .
N3 N -0.0582(2) -0.0008(2) 0.1032(2) 0.0112(5) Uani 1 1 d . U
N4 N -0.1166(4) 0.0715(4) 0.1511(3) 0.0350(8) Uani 1 1 d . U
O7 O 0.3571(3) 0.1220(4) 0.1648(3) 0.0544(11) Uani 1 1 d . .
N6 N 0.5034(3) 0.1215(4) 0.2635(4) 0.0364(9) Uani 1 1 d . .
C19 C 0.4234(4) 0.0693(5) 0.2401(5) 0.0409(12) Uani 1 1 d . .
H19 H 0.4173 -0.0110 0.2828 0.049 Uiso 1 1 calc R .
C20 C 0.5198(6) 0.2422(5) 0.2056(6) 0.0632(18) Uani 1 1 d . .
H20A H 0.6017 0.2475 0.1700 0.095 Uiso 1 1 calc GR .
H20B H 0.5057 0.2819 0.2562 0.095 Uiso 1 1 calc GR .
H20C H 0.4632 0.2797 0.1509 0.095 Uiso 1 1 calc GR .
C21 C 0.5741(6) 0.0487(7) 0.3564(5) 0.0668(19) Uani 1 1 d . .
H21A H 0.5612 0.0863 0.4086 0.100 Uiso 1 1 calc GR .
H21B H 0.6592 0.0412 0.3301 0.100 Uiso 1 1 calc GR .
H21C H 0.5482 -0.0292 0.3915 0.100 Uiso 1 1 calc GR .
N7 N 0.3539(3) -0.3520(3) 0.4763(3) 0.0273(8) Uani 1 1 d . .
C22 C 0.2432(4) -0.4057(4) 0.5002(4) 0.0351(10) Uani 1 1 d . .
H22A H 0.1904 -0.3595 0.4436 0.053 Uiso 1 1 calc GR .
H22B H 0.2026 -0.4076 0.5703 0.053 Uiso 1 1 calc GR .
H22C H 0.2631 -0.4858 0.5024 0.053 Uiso 1 1 calc GR .
C23 C 0.3798(4) -0.2663(4) 0.3787(5) 0.0420(12) Uani 1 1 d . .
H23 H 0.3310 -0.2423 0.3216 0.050 Uiso 1 1 calc R .
O8 O 0.4750(4) -0.2188(4) 0.3678(5) 0.0814(15) Uani 1 1 d . .
N8 N -0.1473(5) -0.5878(4) 0.0700(4) 0.0502(12) Uani 1 1 d . .
O9 O -0.2215(6) -0.5782(4) 0.2346(4) 0.0935(19) Uani 1 1 d . .
C25 C -0.1468(6) -0.6135(5) 0.1772(5) 0.0555(15) Uani 1 1 d . .
H25 H -0.0801 -0.6649 0.2104 0.067 Uiso 1 1 calc R .
C26 C -0.2487(7) -0.5141(7) 0.0129(6) 0.0693(19) Uani 1 1 d . .
H26A H -0.3132 -0.4991 0.0650 0.104 Uiso 1 1 calc GR .
H26B H -0.2773 -0.5541 -0.0251 0.104 Uiso 1 1 calc GR .
H26C H -0.2237 -0.4396 -0.0395 0.104 Uiso 1 1 calc GR .
C27 C -0.0471(6) -0.6429(6) 0.0117(6) 0.0628(18) Uani 1 1 d . .
H27A H -0.0036 -0.5818 -0.0443 0.094 Uiso 1 1 calc GR .
H27B H -0.0800 -0.6848 -0.0220 0.094 Uiso 1 1 calc GR .
H27C H 0.0077 -0.6980 0.0633 0.094 Uiso 1 1 calc GR .
C24 C 0.4277(6) -0.3921(10) 0.5623(6) 0.101(3) Uani 1 1 d . .
H24A H 0.3772 -0.4073 0.6313 0.152 Uiso 1 1 calc GR .
H24B H 0.4776 -0.3321 0.5508 0.152 Uiso 1 1 calc GR .
H24C H 0.4789 -0.4644 0.5640 0.152 Uiso 1 1 calc GR .
O6 O 0.1528(3) 0.0247(3) 0.1770(2) 0.0270(6) Uani 1 1 d . .
H6A H 0.2258 0.0418 0.1714 0.040 Uiso 1 1 d GR .
H6B H 0.1450 -0.0421 0.2332 0.040 Uiso 1 1 d GR .
N5 N -0.1659(7) 0.1253(7) 0.1983(6) 0.0910(18) Uani 1 1 d . U

loop_
_atom_site_aniso_label
_atom_site_aniso_U_11
_atom_site_aniso_U_22
_atom_site_aniso_U_33
_atom_site_aniso_U_23
_atom_site_aniso_U_13
_atom_site_aniso_U_12
Ni2 0.0120(2) 0.0165(2) 0.0154(3) -0.00619(19) -0.00141(17) -0.00371(17)
Ni1 0.0130(2) 0.0189(3) 0.0163(3) -0.0060(2) -0.00028(17) -0.00402(18)
O3 0.0142(12) 0.0215(13) 0.0208(14) -0.0086(11) 0.0010(10) -0.0064(10)
O4 0.0125(11) 0.0189(13) 0.0183(13) -0.0042(11) 0.0001(10) -0.0017(10)
O5 0.0169(12) 0.0151(13) 0.0227(14) -0.0013(11) 0.0004(10) -0.0028(10)
O2 0.0190(12) 0.0264(15) 0.0185(14) -0.0100(12) -0.0025(10) -0.0029(11)
O1 0.0255(14) 0.0299(16) 0.0242(15) -0.0141(13) -0.0075(12) 0.0002(12)
N2 0.0145(14) 0.0200(16) 0.0171(15) -0.0076(13) -0.0018(12) -0.0043(12)
N1 0.0152(14) 0.0175(16) 0.0224(17) -0.0026(13) 0.0012(12) -0.0016(12)
C18 0.0147(16) 0.0180(18) 0.0168(18) -0.0064(15) -0.0020(13) 0.0009(13)
C8 0.0167(17) 0.0174(18) 0.0222(19) 0.0008(15) 0.0019(14) -0.0018(14)
C16 0.025(2) 0.020(2) 0.030(2) 0.0004(17) -0.0017(17) 0.0001(16)
C17 0.0182(17) 0.0204(19) 0.0196(19) -0.0067(16) -0.0017(14) -0.0021(14)
C13 0.0152(16) 0.0206(19) 0.0218(19) -0.0054(16) -0.0049(14) -0.0009(14)
C12 0.0131(16) 0.027(2) 0.0217(19) -0.0097(16) -0.0003(14) -0.0043(14)
C3 0.0266(19) 0.0205(19) 0.020(2) -0.0060(16) -0.0081(16) 0.0052(15)
C4 0.039(2) 0.026(2) 0.017(2) -0.0088(17) -0.0097(17) 0.0108(18)
C5 0.038(2) 0.027(2) 0.018(2) -0.0057(17) 0.0042(17) 0.0081(18)
C11 0.0139(16) 0.025(2) 0.0199(19) -0.0039(16) 0.0005(14) -0.0071(14)
C6 0.028(2) 0.022(2) 0.022(2) -0.0033(17) 0.0043(16) 0.0025(16)
C7 0.0238(19) 0.0174(18) 0.0181(19) -0.0008(15) -0.0009(15) 0.0041(15)
C9 0.0177(17) 0.0209(19) 0.029(2) -0.0053(17) -0.0019(15) -0.0072(14)
C10 0.0176(17) 0.0174(18) 0.023(2) -0.0074(15) -0.0031(14) -0.0067(14)
C1 0.035(2) 0.030(2) 0.031(2) -0.017(2) -0.0157(19) 0.0041(18)
C14 0.0147(18) 0.027(2) 0.039(3) -0.0045(19) -0.0029(17) 0.0025(16)
C2 0.0248(18) 0.0176(18) 0.0169(18) -0.0067(15) -0.0018(15) 0.0030(15)
C38 0.025(2) 0.022(2) 0.049(3) 0.002(2) -0.002(2) -0.0056(17)
C15 0.019(2) 0.026(2) 0.048(3) -0.004(2) -0.0071(19) 0.0059(17)
N3 0.0098(12) 0.0114(13) 0.0126(13) -0.0037(11) -0.0033(10) -0.0023(10)
N4 0.0375(19) 0.037(2) 0.0340(19) -0.0192(16) -0.0006(16) -0.0035(16)
O7 0.0353(19) 0.098(3) 0.047(2) -0.041(2) 0.0052(17) -0.027(2)
N6 0.0271(18) 0.049(2) 0.042(2) -0.024(2) -0.0027(17) -0.0105(17)
C19 0.039(3) 0.044(3) 0.044(3) -0.023(2) 0.011(2) -0.013(2)
C20 0.071(4) 0.050(4) 0.080(5) -0.036(4) 0.009(4) -0.025(3)
C21 0.049(3) 0.097(5) 0.049(4) -0.021(4) -0.012(3) -0.008(3)
N7 0.0201(16) 0.035(2) 0.0268(19) -0.0126(16) -0.0049(14) 0.0015(14)
C22 0.045(3) 0.028(2) 0.030(2) -0.0084(19) 0.007(2) -0.015(2)
C23 0.023(2) 0.031(3) 0.069(4) -0.020(3) 0.007(2) -0.0065(18)
O8 0.057(3) 0.065(3) 0.111(4) -0.028(3) 0.015(3) -0.016(2)
N8 0.068(3) 0.047(3) 0.040(3) -0.024(2) 0.006(2) -0.010(2)
O9 0.178(6) 0.059(3) 0.042(3) -0.031(2) 0.011(3) -0.005(3)
C25 0.082(4) 0.045(3) 0.036(3) -0.013(3) 0.000(3) -0.011(3)
C26 0.080(5) 0.074(5) 0.047(4) -0.023(4) -0.009(3) 0.006(4)
C27 0.063(4) 0.083(5) 0.064(4) -0.052(4) 0.015(3) -0.026(3)
C24 0.033(3) 0.222(11) 0.064(5) -0.073(6) -0.012(3) -0.003(5)
O6 0.0271(14) 0.0381(17) 0.0217(15) -0.0121(13) -0.0046(12) -0.0153(12)
N5 0.097(3) 0.087(2) 0.091(2) -0.0460(18) 0.0034(17) -0.0035(17)

loop_
_atom_type_symbol
_atom_type_description
_atom_type_scat_dispersion_real
_atom_type_scat_dispersion_imag
_atom_type_scat_source
C C 0.0033 0.0016 'International Tables Vol C Tables 4.2.6.8 and 6.1.1.4'
H H 0.0000 0.0000 'International Tables Vol C Tables 4.2.6.8 and 6.1.1.4'
N N 0.0061 0.0033 'International Tables Vol C Tables 4.2.6.8 and 6.1.1.4'
Ni Ni 0.3393 1.1124 'International Tables Vol C Tables 4.2.6.8 and 6.1.1.4'
O O 0.0106 0.0060 'International Tables Vol C Tables 4.2.6.8 and 6.1.1.4'

loop_
_geom_angle_atom_site_label_1
_geom_angle_atom_site_label_2
_geom_angle_atom_site_label_3
_geom_angle
_geom_angle_site_symmetry_1
_geom_angle_site_symmetry_3
O3 Ni2 N3 81.85(11) 2 2
O3 Ni2 N3 106.42(11) 2 .
O3 Ni2 O6 98.65(11) 2 .
O4 Ni2 O3 168.46(10) . 2
O4 Ni2 N3 79.63(11) . .
O4 Ni2 N3 89.08(11) . 2
O4 Ni2 O6 91.61(12) . .
N2 Ni2 O3 85.47(12) . 2
N2 Ni2 O4 88.21(12) . .
N2 Ni2 N3 167.83(12) . .
N2 Ni2 N3 94.75(12) . 2
N2 Ni2 O6 96.09(12) . .
N3 Ni2 N3 84.64(12) . 2
N3 Ni2 O6 84.84(11) . .
O6 Ni2 N3 169.15(11) . 2
O3 Ni1 O5 103.14(10) . .
O3 Ni1 N3 80.63(11) . .
O4 Ni1 O3 97.77(10) . .
O4 Ni1 O5 72.47(10) . .
O4 Ni1 O2 90.78(11) . .
O4 Ni1 N3 79.35(11) . .
O2 Ni1 O3 168.41(10) . .
O2 Ni1 O5 86.85(11) . .
O2 Ni1 N3 93.36(11) . .
N1 Ni1 O3 82.62(12) . .
N1 Ni1 O4 165.19(12) . .
N1 Ni1 O5 92.97(11) . .
N1 Ni1 O2 91.12(13) . .
N1 Ni1 N3 115.19(12) . .
N3 Ni1 O5 151.82(10) . .
Ni2 O3 Ni1 99.91(11) 2 .
C10 O3 Ni2 110.6(2) . 2
C10 O3 Ni1 110.1(2) . .
Ni1 O4 Ni2 103.70(12) . .
C18 O4 Ni2 128.6(2) . .
C18 O4 Ni1 122.4(2) . .
C17 O5 Ni1 110.6(2) . .
C17 O5 C38 118.0(3) . .
C38 O5 Ni1 129.2(2) . .
C2 O2 Ni1 126.2(2) . .
C3 O1 C1 116.6(3) . .
C12 N2 Ni2 128.8(3) . .
C12 N2 C11 119.8(3) . 2
C11 N2 Ni2 111.2(2) 2 .
C8 N1 Ni1 126.9(3) . .
C8 N1 C9 121.3(3) . .
C9 N1 Ni1 111.5(2) . .
O4 C18 C17 118.5(3) . .
O4 C18 C13 123.7(3) . .
C17 C18 C13 117.8(3) . .
N1 C8 H8 117.2 . .
N1 C8 C7 125.6(4) . .
C7 C8 H8 117.2 . .
C17 C16 H16 120.2 . .
C17 C16 C15 119.6(4) . .
C15 C16 H16 120.2 . .
O5 C17 C18 112.6(3) . .
C16 C17 O5 125.6(4) . .
C16 C17 C18 121.8(3) . .
C18 C13 C12 122.6(3) . .
C14 C13 C18 119.4(4) . .
C14 C13 C12 117.9(3) . .
N2 C12 C13 125.0(3) . .
N2 C12 H12 117.5 . .
C13 C12 H12 117.5 . .
O1 C3 C4 124.7(4) . .
O1 C3 C2 113.5(3) . .
C4 C3 C2 121.8(4) . .
C3 C4 H4 119.8 . .
C3 C4 C5 120.4(4) . .
C5 C4 H4 119.8 . .
C4 C5 H5 120.2 . .
C6 C5 C4 119.5(4) . .
C6 C5 H5 120.2 . .
N2 C11 H11A 109.5 2 .
N2 C11 H11B 109.5 2 .
N2 C11 C10 110.7(3) 2 .
H11A C11 H11B 108.1 . .
C10 C11 H11A 109.5 . .
C10 C11 H11B 109.5 . .
C5 C6 H6 119.0 . .
C5 C6 C7 122.0(4) . .
C7 C6 H6 119.0 . .
C6 C7 C8 117.0(4) . .
C6 C7 C2 119.4(4) . .
C2 C7 C8 123.5(4) . .
N1 C9 H9A 110.4 . .
N1 C9 H9B 110.4 . .
N1 C9 C10 106.5(3) . .
H9A C9 H9B 108.6 . .
C10 C9 H9A 110.4 . .
C10 C9 H9B 110.4 . .
O3 C10 C11 112.9(3) . .
O3 C10 C9 109.0(3) . .
O3 C10 H10 109.2 . .
C11 C10 H10 109.2 . .
C9 C10 C11 107.2(3) . .
C9 C10 H10 109.2 . .
O1 C1 H1A 109.5 . .
O1 C1 H1B 109.5 . .
O1 C1 H1C 109.5 . .
H1A C1 H1B 109.5 . .
H1A C1 H1C 109.5 . .
H1B C1 H1C 109.5 . .
C13 C14 H14 119.4 . .
C15 C14 C13 121.1(4) . .
C15 C14 H14 119.4 . .
O2 C2 C3 118.2(3) . .
O2 C2 C7 125.0(3) . .
C7 C2 C3 116.8(4) . .
O5 C38 H38A 109.5 . .
O5 C38 H38B 109.5 . .
O5 C38 H38C 109.5 . .
H38A C38 H38B 109.5 . .
H38A C38 H38C 109.5 . .
H38B C38 H38C 109.5 . .
C16 C15 H15 119.9 . .
C14 C15 C16 120.3(4) . .
C14 C15 H15 119.9 . .
Ni2 N3 Ni2 95.36(12) . 2
Ni2 N3 Ni1 95.72(11) 2 .
Ni2 N3 Ni1 96.57(12) . .
N4 N3 Ni2 122.4(2) . .
N4 N3 Ni2 121.2(2) . 2
N4 N3 Ni1 119.3(3) . .
N5 N4 N3 174.9(6) . .
C19 N6 C20 123.4(5) . .
C19 N6 C21 117.6(5) . .
C20 N6 C21 119.0(5) . .
O7 C19 N6 123.6(5) . .
O7 C19 H19 118.2 . .
N6 C19 H19 118.2 . .
N6 C20 H20A 109.5 . .
N6 C20 H20B 109.5 . .
N6 C20 H20C 109.5 . .
H20A C20 H20B 109.5 . .
H20A C20 H20C 109.5 . .
H20B C20 H20C 109.5 . .
N6 C21 H21A 109.5 . .
N6 C21 H21B 109.5 . .
N6 C21 H21C 109.5 . .
H21A C21 H21B 109.5 . .
H21A C21 H21C 109.5 . .
H21B C21 H21C 109.5 . .
C23 N7 C22 120.8(4) . .
C23 N7 C24 122.9(5) . .
C24 N7 C22 116.3(5) . .
N7 C22 H22A 109.5 . .
N7 C22 H22B 109.5 . .
N7 C22 H22C 109.5 . .
H22A C22 H22B 109.5 . .
H22A C22 H22C 109.5 . .
H22B C22 H22C 109.5 . .
N7 C23 H23 121.8 . .
O8 C23 N7 116.3(6) . .
O8 C23 H23 121.8 . .
C25 N8 C26 120.5(5) . .
C25 N8 C27 119.8(5) . .
C26 N8 C27 119.6(5) . .
N8 C25 H25 116.4 . .
O9 C25 N8 127.2(7) . .
O9 C25 H25 116.4 . .
N8 C26 H26A 109.5 . .
N8 C26 H26B 109.5 . .
N8 C26 H26C 109.5 . .
H26A C26 H26B 109.5 . .
H26A C26 H26C 109.5 . .
H26B C26 H26C 109.5 . .
N8 C27 H27A 109.5 . .
N8 C27 H27B 109.5 . .
N8 C27 H27C 109.5 . .
H27A C27 H27B 109.5 . .
H27A C27 H27C 109.5 . .
H27B C27 H27C 109.5 . .
N7 C24 H24A 109.5 . .
N7 C24 H24B 109.5 . .
N7 C24 H24C 109.5 . .
H24A C24 H24B 109.5 . .
H24A C24 H24C 109.5 . .
H24B C24 H24C 109.5 . .
Ni2 O6 H6A 110.5 . .
Ni2 O6 H6B 110.3 . .
H6A O6 H6B 108.4 . .

loop_
_geom_bond_atom_site_label_1
_geom_bond_atom_site_label_2
_geom_bond_distance
_geom_bond_site_symmetry_2
Ni2 O3 2.026(3) 2
Ni2 O4 2.006(3) .
Ni2 N2 1.996(3) .
Ni2 N3 2.107(3) 2
Ni2 N3 2.095(3) .
Ni2 O6 2.097(3) .
Ni1 O3 2.067(3) .
Ni1 O4 1.993(3) .
Ni1 O5 2.338(3) .
Ni1 O2 2.010(3) .
Ni1 N1 1.981(3) .
Ni1 N3 2.118(3) .
O3 Ni2 2.026(3) 2
O3 C10 1.420(4) .
O4 C18 1.307(4) .
O5 C17 1.383(4) .
O5 C38 1.424(5) .
O2 C2 1.304(5) .
O1 C3 1.373(5) .
O1 C1 1.426(4) .
N2 C12 1.280(5) .
N2 C11 1.467(5) 2
N1 C8 1.287(5) .
N1 C9 1.470(5) .
C18 C17 1.418(5) .
C18 C13 1.420(5) .
C8 H8 0.9300 .
C8 C7 1.438(6) .
C16 H16 0.9300 .
C16 C17 1.371(5) .
C16 C15 1.409(6) .
C13 C12 1.459(5) .
C13 C14 1.411(5) .
C12 H12 0.9300 .
C3 C4 1.373(6) .
C3 C2 1.433(5) .
C4 H4 0.9300 .
C4 C5 1.409(6) .
C5 H5 0.9300 .
C5 C6 1.360(6) .
C11 N2 1.467(5) 2
C11 H11A 0.9700 .
C11 H11B 0.9700 .
C11 C10 1.541(5) .
C6 H6 0.9300 .
C6 C7 1.418(6) .
C7 C2 1.431(5) .
C9 H9A 0.9700 .
C9 H9B 0.9700 .
C9 C10 1.534(6) .
C10 H10 0.9800 .
C1 H1A 0.9600 .
C1 H1B 0.9600 .
C1 H1C 0.9600 .
C14 H14 0.9300 .
C14 C15 1.364(6) .
C38 H38A 0.9600 .
C38 H38B 0.9600 .
C38 H38C 0.9600 .
C15 H15 0.9300 .
N3 Ni2 2.107(3) 2
N3 N4 1.315(5) .
N4 N5 1.106(7) .
O7 C19 1.235(7) .
N6 C19 1.341(6) .
N6 C20 1.405(7) .
N6 C21 1.461(7) .
C19 H19 0.9300 .
C20 H20A 0.9600 .
C20 H20B 0.9600 .
C20 H20C 0.9600 .
C21 H21A 0.9600 .
C21 H21B 0.9600 .
C21 H21C 0.9600 .
N7 C22 1.445(5) .
N7 C23 1.329(7) .
N7 C24 1.398(7) .
C22 H22A 0.9600 .
C22 H22B 0.9600 .
C22 H22C 0.9600 .
C23 H23 0.9300 .
C23 O8 1.273(6) .
N8 C25 1.333(7) .
N8 C26 1.430(8) .
N8 C27 1.473(7) .
O9 C25 1.178(8) .
C25 H25 0.9300 .
C26 H26A 0.9600 .
C26 H26B 0.9600 .
C26 H26C 0.9600 .
C27 H27A 0.9600 .
C27 H27B 0.9600 .
C27 H27C 0.9600 .
C24 H24A 0.9600 .
C24 H24B 0.9600 .
C24 H24C 0.9600 .
O6 H6A 0.8670 .
O6 H6B 0.8672 .

loop_
_geom_torsion_atom_site_label_1
_geom_torsion_atom_site_label_2
_geom_torsion_atom_site_label_3
_geom_torsion_atom_site_label_4
_geom_torsion
_geom_torsion_site_symmetry_1
Ni2 O3 C10 C11 -26.2(4) 2
Ni2 O3 C10 C9 -145.3(2) 2
Ni2 O4 C18 C17 165.9(2) .
Ni2 O4 C18 C13 -15.4(5) .
Ni2 N2 C12 C13 3.1(5) .
Ni1 O3 C10 C11 83.3(3) .
Ni1 O3 C10 C9 -35.8(3) .
Ni1 O4 C18 C17 16.2(4) .
Ni1 O4 C18 C13 -165.2(3) .
Ni1 O5 C17 C18 -12.2(4) .
Ni1 O5 C17 C16 169.5(3) .
Ni1 O2 C2 C3 -174.5(2) .
Ni1 O2 C2 C7 5.3(5) .
Ni1 N1 C8 C7 -7.5(6) .
Ni1 N1 C9 C10 -39.5(3) .
O4 C18 C17 O5 -0.1(5) .
O4 C18 C17 C16 178.2(4) .
O4 C18 C13 C12 -2.0(6) .
O4 C18 C13 C14 -177.5(4) .
O1 C3 C4 C5 179.0(4) .
O1 C3 C2 O2 -0.2(5) .
O1 C3 C2 C7 179.9(3) .
N2 C11 C10 O3 34.2(4) 2
N2 C11 C10 C9 154.2(3) 2
N1 C8 C7 C6 179.0(4) .
N1 C8 C7 C2 -3.8(6) .
N1 C9 C10 O3 49.2(4) .
N1 C9 C10 C11 -73.3(3) .
C18 C13 C12 N2 8.4(6) .
C18 C13 C14 C15 -1.9(6) .
C8 N1 C9 C10 135.3(4) .
C8 C7 C2 O2 4.9(6) .
C8 C7 C2 C3 -175.3(3) .
C17 C18 C13 C12 176.7(3) .
C17 C18 C13 C14 1.1(5) .
C17 C16 C15 C14 -1.2(7) .
C13 C18 C17 O5 -178.8(3) .
C13 C18 C17 C16 -0.5(6) .
C13 C14 C15 C16 1.9(7) .
C12 C13 C14 C15 -177.6(4) .
C3 C4 C5 C6 0.0(6) .
C4 C3 C2 O2 178.6(4) .
C4 C3 C2 C7 -1.2(6) .
C4 C5 C6 C7 0.6(6) .
C5 C6 C7 C8 175.7(4) .
C5 C6 C7 C2 -1.6(6) .
C11 N2 C12 C13 -171.1(3) 2
C6 C7 C2 O2 -178.0(4) .
C6 C7 C2 C3 1.8(5) .
C9 N1 C8 C7 178.6(3) .
C1 O1 C3 C4 8.4(6) .
C1 O1 C3 C2 -172.8(3) .
C14 C13 C12 N2 -175.9(4) .
C2 C3 C4 C5 0.3(6) .
C38 O5 C17 C18 -176.7(4) .
C38 O5 C17 C16 5.0(6) .
C15 C16 C17 O5 178.6(4) .
C15 C16 C17 C18 0.5(6) .
C20 N6 C19 O7 0.7(8) .
C21 N6 C19 O7 178.8(5) .
C22 N7 C23 O8 175.5(4) .
C26 N8 C25 O9 -3.0(11) .
C27 N8 C25 O9 -178.4(7) .
C24 N7 C23 O8 -2.0(8) .
